data_1519678
loop_
_publ_author_name
'Wang, Kun'
'Zeng, Dihao'
'Zhang, Jian-Guo'
'Cui, Yan'
'Zhang, Tong-Lai'
'Li, Zhi-Min'
'Jin, Xin'

_publ_section_title
;
 Controllable explosion: fine-tuning the sensitivity of high-energy
 complexes.
;
_journal_issue 28
_journal_name_full 'Dalton transactions (Cambridge, England : 2003)'
_journal_page_first 12497
_journal_page_last 12501
_journal_paper_doi 10.1039/c5dt01462j
_journal_volume 44
_journal_year 2015
_chemical_formula_sum 'C6 H24 Cd Cl2 N36 O8'
_chemical_formula_weight 911.91
_chemical_name_systematic
;
?
;
_space_group_IT_number 165
_symmetry_cell_setting trigonal
_symmetry_space_group_name_Hall '-P 3 2"c'
_symmetry_space_group_name_H-M 'P -3 c 1'
_atom_sites_solution_hydrogens geom
_atom_sites_solution_primary direct
_atom_sites_solution_secondary difmap
_audit_block_doi 10.5517/ccqjjd4
_audit_creation_method SHELXL-97
_audit_update_record
;
2007-12-18 deposited with the CCDC.
2015-05-15 downloaded from the CCDC.
;
_cell_angle_alpha 90.00
_cell_angle_beta 90.00
_cell_angle_gamma 120.00
_cell_formula_units_Z 2
_cell_length_a 11.9445(7)
_cell_length_b 11.9445(7)
_cell_length_c 13.2162(14)
_cell_measurement_reflns_used 4645
_cell_measurement_temperature 293(2)
_cell_measurement_theta_max 26.34
_cell_measurement_theta_min 3.08
_cell_volume 1633.0(2)
_computing_cell_refinement 'Bruker SMART'
_computing_data_collection 'Bruker SMART'
_computing_data_reduction 'Bruker SAINT'
_computing_molecular_graphics 'Bruker SHELXTL'
_computing_publication_material 'Bruker SHELXTL'
_computing_structure_refinement 'SHELXL-97 (Sheldrick, 1997)'
_computing_structure_solution 'SHELXS-97 (Sheldrick, 1990)'
_diffrn_ambient_temperature 293(2)
_diffrn_measured_fraction_theta_full 0.998
_diffrn_measured_fraction_theta_max 0.998
_diffrn_measurement_device_type 'CCD area detector'
_diffrn_measurement_method 'phi and omega scans'
_diffrn_radiation_monochromator graphite
_diffrn_radiation_source 'fine-focus sealed tube'
_diffrn_radiation_type MoK\a
_diffrn_radiation_wavelength 0.71073
_diffrn_reflns_av_R_equivalents 0.0290
_diffrn_reflns_av_sigmaI/netI 0.0147
_diffrn_reflns_limit_h_max 14
_diffrn_reflns_limit_h_min -10
_diffrn_reflns_limit_k_max 14
_diffrn_reflns_limit_k_min -14
_diffrn_reflns_limit_l_max 16
_diffrn_reflns_limit_l_min -16
_diffrn_reflns_number 8699
_diffrn_reflns_theta_full 26.37
_diffrn_reflns_theta_max 26.37
_diffrn_reflns_theta_min 1.97
_exptl_absorpt_coefficient_mu 0.929
_exptl_absorpt_correction_T_max 1.000000
_exptl_absorpt_correction_T_min 0.858377
_exptl_absorpt_correction_type multi-scan
_exptl_absorpt_process_details SADABS
_exptl_crystal_colour transparent
_exptl_crystal_density_diffrn 1.855
_exptl_crystal_density_meas ?
_exptl_crystal_density_method 'not measured'
_exptl_crystal_description block
_exptl_crystal_F_000 916
_exptl_crystal_size_max 0.28
_exptl_crystal_size_mid 0.20
_exptl_crystal_size_min 0.14
_refine_diff_density_max 0.426
_refine_diff_density_min -0.373
_refine_diff_density_rms 0.064
_refine_ls_extinction_method none
_refine_ls_goodness_of_fit_ref 0.951
_refine_ls_hydrogen_treatment constr
_refine_ls_matrix_type full
_refine_ls_number_parameters 90
_refine_ls_number_reflns 1124
_refine_ls_number_restraints 35
_refine_ls_restrained_S_all 1.007
_refine_ls_R_factor_all 0.0294
_refine_ls_R_factor_gt 0.0228
_refine_ls_shift/su_max 0.005
_refine_ls_shift/su_mean 0.000
_refine_ls_structure_factor_coef Fsqd
_refine_ls_weighting_details 'calc w=1/[\s^2^(Fo^2^)+(0.0534P)^2^+0.9373P] where P=(Fo^2^+2Fc^2^)/3'
_refine_ls_weighting_scheme calc
_refine_ls_wR_factor_gt 0.0682
_refine_ls_wR_factor_ref 0.0756
_reflns_number_gt 948
_reflns_number_total 1124
_reflns_threshold_expression >2sigma(I)
_cod_data_source_file c5dt01462j2.cif
_cod_data_source_block 70614b
_cod_depositor_comments
;
The following automatic conversions were performed:

'_symmetry_cell_setting' value 'Trigonal' changed to 'trigonal'
according to
/usr/data/users/saulius/crontab/automatic-downloads/rss-feeds/RSC/lib/dictionaries/cif_core.dic
dictionary named 'cif_core.dic' version 2.4.2 from 2011-04-26.

'_exptl_absorpt_correction_type' value 'MULTI-SCAN' changed to
'multi-scan' according to
/usr/data/users/saulius/crontab/automatic-downloads/rss-feeds/RSC/lib/dictionaries/cif_core.dic
dictionary named 'cif_core.dic' version 2.4.2 from 2011-04-26.

'_refine_ls_hydrogen_treatment' value 'CONSTR' changed to 'constr'
according to
/usr/data/users/saulius/crontab/automatic-downloads/rss-feeds/RSC/lib/dictionaries/cif_core.dic
dictionary named 'cif_core.dic' version 2.4.2 from 2011-04-26.

'_exptl_crystal_density_meas' value 'NONE' was changed to '?' - the
value is perceived as not measured.

Automatic conversion script
Id: cif_fix_values 3271 2015-04-21 07:52:19Z andrius 

 Adding full bibliography for 1519678--1519679.cif.
;
_cod_original_sg_symbol_H-M P-3c1
_cod_database_code 1519678

loop_
_symmetry_equiv_pos_as_xyz
'x, y, z'
'-y, x-y, z'
'-x+y, -x, z'
'y, x, -z+1/2'
'x-y, -y, -z+1/2'
'-x, -x+y, -z+1/2'
'-x, -y, -z'
'y, -x+y, -z'
'x-y, x, -z'
'-y, -x, z-1/2'
'-x+y, y, z-1/2'
'x, x-y, z-1/2'

loop_
_atom_site_label
_atom_site_type_symbol
_atom_site_fract_x
_atom_site_fract_y
_atom_site_fract_z
_atom_site_U_iso_or_equiv
_atom_site_adp_type
_atom_site_occupancy
_atom_site_symmetry_multiplicity
_atom_site_calc_flag
_atom_site_refinement_flags
_atom_site_disorder_assembly
_atom_site_disorder_group
Cd1 Cd 1.0000 1.0000 0.7500 0.02332(6) Uani 1 6 d S . .
N1 N 0.81217(11) 0.88954(11) 0.64829(10) 0.0309(3) Uani 1 1 d . . .
N2 N 0.73330(11) 0.94054(11) 0.63083(10) 0.0360(3) Uani 1 1 d . . .
N3 N 0.62010(12) 0.85314(13) 0.60349(11) 0.0385(3) Uani 1 1 d . . .
N4 N 0.62297(11) 0.74066(11) 0.60211(9) 0.0314(3) Uani 1 1 d . . .
N5 N 0.52039(12) 0.61853(13) 0.57945(12) 0.0457(4) Uani 1 1 d D . .
H5A H 0.4581 0.6043 0.6240 0.055 Uiso 1 1 d RD . .
H5B H 0.4986 0.6203 0.5151 0.055 Uiso 1 1 d RD . .
N6 N 0.77111(11) 0.67174(12) 0.64047(11) 0.0398(3) Uani 1 1 d D . .
H6A H 0.8532 0.6948 0.6454 0.048 Uiso 1 1 d RD . .
H6B H 0.7163 0.5918 0.6212 0.048 Uiso 1 1 d RD . .
C1 C 0.74006(13) 0.76392(13) 0.63001(10) 0.0287(3) Uani 1 1 d . . .
Cl1 Cl 0.3333 0.6667 0.82670(6) 0.03484(16) Uani 1 3 d SD . .
O1 O 0.3333 0.6667 0.7200(2) 0.0874(13) Uani 1 3 d SDU A .
O2 O 0.37488(17) 0.57886(17) 0.8583(2) 0.0771(7) Uani 0.85 1 d PDU A 1
O2' O 0.3907(7) 0.6017(8) 0.8728(7) 0.079(4) Uani 0.15 1 d PDU A 3

loop_
_atom_site_aniso_label
_atom_site_aniso_U_11
_atom_site_aniso_U_22
_atom_site_aniso_U_33
_atom_site_aniso_U_23
_atom_site_aniso_U_13
_atom_site_aniso_U_12
Cd1 0.01989(8) 0.01989(8) 0.03017(12) 0.000 0.000 0.00995(4)
N1 0.0264(5) 0.0263(5) 0.0376(6) -0.0017(5) -0.0043(5) 0.0113(4)
N2 0.0313(5) 0.0315(5) 0.0442(7) 0.0011(5) -0.0061(5) 0.0150(4)
N3 0.0320(5) 0.0354(5) 0.0493(7) -0.0008(6) -0.0074(5) 0.0176(5)
N4 0.0252(5) 0.0286(5) 0.0372(6) -0.0054(5) -0.0071(5) 0.0110(4)
N5 0.0292(6) 0.0359(6) 0.0617(9) -0.0125(6) -0.0130(6) 0.0084(5)
N6 0.0305(5) 0.0289(5) 0.0610(8) -0.0122(5) -0.0115(6) 0.0155(4)
C1 0.0250(5) 0.0298(6) 0.0281(7) -0.0030(5) -0.0032(5) 0.0113(5)
Cl1 0.0323(2) 0.0323(2) 0.0400(3) 0.000 0.000 0.01613(10)
O1 0.1055(19) 0.1055(19) 0.0514(16) 0.000 0.000 0.0527(10)
O2 0.0625(8) 0.0544(8) 0.1240(17) 0.0142(10) -0.0094(11) 0.0365(7)
O2' 0.069(5) 0.066(5) 0.093(6) 0.051(4) -0.004(5) 0.028(4)

loop_
_atom_type_symbol
_atom_type_description
_atom_type_scat_dispersion_real
_atom_type_scat_dispersion_imag
_atom_type_scat_source
C C 0.0033 0.0016 'International Tables Vol C Tables 4.2.6.8 and 6.1.1.4'
H H 0.0000 0.0000 'International Tables Vol C Tables 4.2.6.8 and 6.1.1.4'
N N 0.0061 0.0033 'International Tables Vol C Tables 4.2.6.8 and 6.1.1.4'
O O 0.0106 0.0060 'International Tables Vol C Tables 4.2.6.8 and 6.1.1.4'
Cl Cl 0.1484 0.1585 'International Tables Vol C Tables 4.2.6.8 and 6.1.1.4'
Cd Cd -0.8075 1.2024 'International Tables Vol C Tables 4.2.6.8 and 6.1.1.4'

loop_
_citation_id
_citation_doi
_citation_year
1 10.1016/j.jhazmat.2008.02.078 2008

loop_
_geom_angle_atom_site_label_1
_geom_angle_atom_site_label_2
_geom_angle_atom_site_label_3
_geom_angle
_geom_angle_site_symmetry_1
_geom_angle_site_symmetry_3
N1 Cd1 N1 82.58(6) 6_766 2_765
N1 Cd1 N1 91.02(4) 6_766 4_556
N1 Cd1 N1 96.17(7) 2_765 4_556
N1 Cd1 N1 170.44(6) 6_766 .
N1 Cd1 N1 91.02(4) 2_765 .
N1 Cd1 N1 82.58(6) 4_556 .
N1 Cd1 N1 91.02(4) 6_766 5_676
N1 Cd1 N1 170.44(6) 2_765 5_676
N1 Cd1 N1 91.02(4) 4_556 5_676
N1 Cd1 N1 96.17(7) . 5_676
N1 Cd1 N1 96.17(7) 6_766 3_675
N1 Cd1 N1 91.02(4) 2_765 3_675
N1 Cd1 N1 170.43(6) 4_556 3_675
N1 Cd1 N1 91.02(4) . 3_675
N1 Cd1 N1 82.58(6) 5_676 3_675
C1 N1 N2 105.65(12) . .
C1 N1 Cd1 129.15(11) . .
N2 N1 Cd1 121.11(9) . .
N3 N2 N1 111.41(12) . .
N2 N3 N4 105.74(13) . .
C1 N4 N3 109.38(11) . .
C1 N4 N5 124.07(14) . .
N3 N4 N5 126.50(13) . .
N4 N5 H5A 105.6 . .
N4 N5 H5B 107.2 . .
H5A N5 H5B 114.0 . .
C1 N6 H6A 118.5 . .
C1 N6 H6B 120.1 . .
H6A N6 H6B 117.9 . .
N1 C1 N6 128.60(13) . .
N1 C1 N4 107.82(14) . .
N6 C1 N4 123.51(12) . .
O2' Cl1 O2' 102.6(5) 2_665 .
O2' Cl1 O2' 102.5(5) 2_665 3_565
O2' Cl1 O2' 102.5(5) . 3_565
O2' Cl1 O1 115.7(4) 2_665 .
O2' Cl1 O1 115.7(4) . .
O2' Cl1 O1 115.7(4) 3_565 .
O2' Cl1 O2 12.5(4) 2_665 2_665
O2' Cl1 O2 100.0(3) . 2_665
O2' Cl1 O2 115.0(3) 3_565 2_665
O1 Cl1 O2 107.02(11) . 2_665
O2' Cl1 O2 100.0(3) 2_665 3_565
O2' Cl1 O2 115.0(3) . 3_565
O2' Cl1 O2 12.5(4) 3_565 3_565
O1 Cl1 O2 107.02(11) . 3_565
O2 Cl1 O2 111.81(10) 2_665 3_565
O2' Cl1 O2 115.0(3) 2_665 .
O2' Cl1 O2 12.5(4) . .
O2' Cl1 O2 100.0(3) 3_565 .
O1 Cl1 O2 107.02(11) . .
O2 Cl1 O2 111.81(10) 2_665 .
O2 Cl1 O2 111.81(10) 3_565 .

loop_
_geom_bond_atom_site_label_1
_geom_bond_atom_site_label_2
_geom_bond_distance
_geom_bond_site_symmetry_2
Cd1 N1 2.3708(12) 6_766
Cd1 N1 2.3708(12) 2_765
Cd1 N1 2.3708(12) 4_556
Cd1 N1 2.3709(12) .
Cd1 N1 2.3709(12) 5_676
Cd1 N1 2.3709(12) 3_675
N1 C1 1.3263(17) .
N1 N2 1.373(2) .
N2 N3 1.2795(16) .
N3 N4 1.361(2) .
N4 C1 1.3343(19) .
N4 N5 1.3899(16) .
N5 H5A 0.8957 .
N5 H5B 0.8920 .
N6 C1 1.333(2) .
N6 H6A 0.8785 .
N6 H6B 0.8830 .
Cl1 O2' 1.405(7) 2_665
Cl1 O2' 1.405(7) .
Cl1 O2' 1.405(7) 3_565
Cl1 O1 1.410(3) .
Cl1 O2 1.429(2) 2_665
Cl1 O2 1.429(2) 3_565
Cl1 O2 1.429(2) .

loop_
_geom_torsion_atom_site_label_1
_geom_torsion_atom_site_label_2
_geom_torsion_atom_site_label_3
_geom_torsion_atom_site_label_4
_geom_torsion
_geom_torsion_site_symmetry_1
N1 Cd1 N1 C1 12.68(13) 6_766
N1 Cd1 N1 C1 60.46(15) 2_765
N1 Cd1 N1 C1 -35.63(11) 4_556
N1 Cd1 N1 C1 -125.86(14) 5_676
N1 Cd1 N1 C1 151.50(12) 3_675
N1 Cd1 N1 N2 166.51(10) 6_766
N1 Cd1 N1 N2 -145.71(9) 2_765
N1 Cd1 N1 N2 118.20(12) 4_556
N1 Cd1 N1 N2 27.97(9) 5_676
N1 Cd1 N1 N2 -54.67(12) 3_675
C1 N1 N2 N3 -0.07(17) .
Cd1 N1 N2 N3 -159.26(10) .
N1 N2 N3 N4 -0.25(17) .
N2 N3 N4 C1 0.48(16) .
N2 N3 N4 N5 178.13(14) .
N2 N1 C1 N6 -176.83(15) .
Cd1 N1 C1 N6 -19.9(2) .
N2 N1 C1 N4 0.37(16) .
Cd1 N1 C1 N4 157.28(10) .
N3 N4 C1 N1 -0.54(16) .
N5 N4 C1 N1 -178.25(13) .
N3 N4 C1 N6 176.84(14) .
N5 N4 C1 N6 -0.9(2) .
